data_7117949
loop_
_publ_author_name
'Giovanna Parisi'
'Emanuela Capitanelli'
'Antonella Pierro'
'Giuseppe Romanazzi'
'Guy J. Clarkson'
'Leonardo Degennaro'
'Renzo Luisi'

_publ_section_title
;
 Easy access to constrained peptidomimetics and 2,2-disubstituted
 azetidines by the unexpected reactivity profile of alpha-lithiated
 N-Boc-azetidines
;
_journal_name_full Chem.Commun.
_journal_page_first 15588
_journal_paper_doi 10.1039/C5cc06323J
_journal_volume 51
_journal_year 2015
_chemical_formula_moiety 'C27 H34 N2 O4'
_chemical_formula_sum 'C27 H34 N2 O4'
_chemical_formula_weight 450.56
_chemical_name_systematic
;
 ?
;
_space_group_crystal_system monoclinic
_space_group_IT_number 14
_space_group_name_Hall '-P 2yn'
_space_group_name_H-M_alt 'P 1 21/n 1'
_symmetry_space_group_name_Hall '-P 2yn'
_symmetry_space_group_name_H-M 'P 1 21/n 1'
_atom_sites_solution_hydrogens other
_atom_sites_solution_primary direct
_audit_creation_date 2014-09-14
_audit_creation_method
;
Olex2 1.2
(compiled 2014.07.22 svn.r2960 for OlexSys, GUI svn.r4862)
;
_audit_update_record
;
2015-07-13 deposited with the CCDC.
2015-08-28 downloaded from the CCDC.
;
_cell_angle_alpha 90
_cell_angle_beta 100.495(4)
_cell_angle_gamma 90
_cell_formula_units_Z 4
_cell_length_a 15.0493(5)
_cell_length_b 6.6839(2)
_cell_length_c 24.3241(10)
_cell_measurement_reflns_used 1555
_cell_measurement_temperature 180(2)
_cell_measurement_theta_max 76.7400
_cell_measurement_theta_min 3.7820
_cell_volume 2405.78(15)
_computing_cell_refinement
;
CrysAlisPro, Agilent Technologies,
Version 1.171.37.33 (release 27-03-2014 CrysAlis171 .NET)
(compiled Mar 27 2014,17:12:48)
;
_computing_data_collection
;
CrysAlisPro, Agilent Technologies,
Version 1.171.37.33 (release 27-03-2014 CrysAlis171 .NET)
(compiled Mar 27 2014,17:12:48)
;
_computing_data_reduction
;
CrysAlisPro, Agilent Technologies,
Version 1.171.37.33 (release 27-03-2014 CrysAlis171 .NET)
(compiled Mar 27 2014,17:12:48)
;
_computing_molecular_graphics 'Olex2 (Dolomanov et al., 2009)'
_computing_publication_material 'Olex2 (Dolomanov et al., 2009)'
_computing_structure_refinement 'ShelXL (Sheldrick, 2008)'
_computing_structure_solution 'XS (Sheldrick, 2008)'
_diffrn_ambient_temperature 180(2)
_diffrn_detector 'CCD plate'
_diffrn_detector_area_resol_mean 5.1417
_diffrn_detector_type Ruby
_diffrn_measured_fraction_theta_full 0.997
_diffrn_measured_fraction_theta_max 0.966
_diffrn_measurement_details
;
  1 omega  -66.00  -33.00   1.0000   20.0000
omega____ theta____ kappa____ phi______ frames
    -      -41.7109   57.0000   90.0000 33

  2 omega  -50.00   32.00   1.0000   20.0000
omega____ theta____ kappa____ phi______ frames
    -      -41.7109   38.0000 -150.0000 82

  3 omega    6.00   31.00   1.0000   20.0000
omega____ theta____ kappa____ phi______ frames
    -      -41.7109   57.0000   90.0000 25

  4 omega  -47.00   33.00   1.0000   20.0000
omega____ theta____ kappa____ phi______ frames
    -      -41.7109   38.0000  -30.0000 80

  5 omega  -45.00  -19.00   1.0000   20.0000
omega____ theta____ kappa____ phi______ frames
    -      -41.7109   38.0000  -60.0000 26

  6 omega   41.00   78.00   1.0000   82.5000
omega____ theta____ kappa____ phi______ frames
    -      114.0000  -45.0000  -90.0000 37

  7 omega   48.00   96.00   1.0000   82.5000
omega____ theta____ kappa____ phi______ frames
    -      114.0000  -45.0000  120.0000 48

  8 omega   38.00   70.00   1.0000   82.5000
omega____ theta____ kappa____ phi______ frames
    -      114.0000  -30.0000   90.0000 32

  9 omega  109.00  178.00   1.0000   82.5000
omega____ theta____ kappa____ phi______ frames
    -      114.0000   45.0000 -180.0000 69

 10 omega   88.00  178.00   1.0000   82.5000
omega____ theta____ kappa____ phi______ frames
    -      114.0000   45.0000 -120.0000 90

 11 omega   62.00   93.00   1.0000   82.5000
omega____ theta____ kappa____ phi______ frames
    -      114.0000  -45.0000  -60.0000 31

 12 omega   85.00  178.00   1.0000   82.5000
omega____ theta____ kappa____ phi______ frames
    -      114.0000   61.0000  120.0000 93
;
_diffrn_measurement_device 'four-circle diffractometer'
_diffrn_measurement_device_type 'Xcalibur, Ruby, Gemini'
_diffrn_measurement_method '\w scans'
_diffrn_orient_matrix_UB_11 0.0389974000
_diffrn_orient_matrix_UB_12 0.1635886000
_diffrn_orient_matrix_UB_13 -0.0334208000
_diffrn_orient_matrix_UB_21 -0.0925397000
_diffrn_orient_matrix_UB_22 0.0211217000
_diffrn_orient_matrix_UB_23 -0.0388812000
_diffrn_orient_matrix_UB_31 -0.0275443000
_diffrn_orient_matrix_UB_32 0.1608767000
_diffrn_orient_matrix_UB_33 0.0390019000
_diffrn_radiation_monochromator graphite
_diffrn_radiation_probe x-ray
_diffrn_radiation_type CuK\a
_diffrn_radiation_wavelength 1.54184
_diffrn_reflns_av_R_equivalents 0.0515
_diffrn_reflns_av_unetI/netI 0.0780
_diffrn_reflns_laue_measured_fraction_full 0.997
_diffrn_reflns_laue_measured_fraction_max 0.966
_diffrn_reflns_limit_h_max 19
_diffrn_reflns_limit_h_min -18
_diffrn_reflns_limit_k_max 8
_diffrn_reflns_limit_k_min -4
_diffrn_reflns_limit_l_max 29
_diffrn_reflns_limit_l_min -30
_diffrn_reflns_number 8764
_diffrn_reflns_point_group_measured_fraction_full 0.997
_diffrn_reflns_point_group_measured_fraction_max 0.966
_diffrn_reflns_theta_full 67.684
_diffrn_reflns_theta_max 78.079
_diffrn_reflns_theta_min 3.788
_diffrn_source 'Enhance (Cu) X-ray Source'
_exptl_absorpt_coefficient_mu 0.667
_exptl_absorpt_correction_T_max 1.00000
_exptl_absorpt_correction_T_min 0.96420
_exptl_absorpt_correction_type multi-scan
_exptl_absorpt_process_details
;
CrysAlisPro, Agilent Technologies,
Version 1.171.37.33 (release 27-03-2014 CrysAlis171 .NET)
(compiled Mar 27 2014,17:12:48)
Empirical absorption correction using spherical harmonics,
 implemented in SCALE3 ABSPACK scaling algorithm.
Empirical absorption correction using spherical harmonics,
 implemented in SCALE3 ABSPACK scaling algorithm.
;
_exptl_crystal_colour colourless
_exptl_crystal_colour_primary colourless
_exptl_crystal_density_diffrn 1.244
_exptl_crystal_description block
_exptl_crystal_F_000 968
_exptl_crystal_size_max 0.14
_exptl_crystal_size_mid 0.04
_exptl_crystal_size_min 0.04
_refine_diff_density_max 0.219
_refine_diff_density_min -0.167
_refine_diff_density_rms 0.043
_refine_ls_extinction_coef .
_refine_ls_extinction_method none
_refine_ls_goodness_of_fit_ref 1.015
_refine_ls_hydrogen_treatment mixed
_refine_ls_matrix_type full
_refine_ls_number_parameters 306
_refine_ls_number_reflns 4971
_refine_ls_number_restraints 0
_refine_ls_restrained_S_all 1.015
_refine_ls_R_factor_all 0.0841
_refine_ls_R_factor_gt 0.0503
_refine_ls_shift/su_max 0.001
_refine_ls_shift/su_mean 0.000
_refine_ls_structure_factor_coef Fsqd
_refine_ls_weighting_details 'w=1/[\s^2^(Fo^2^)+(0.0291P)^2^] where P=(Fo^2^+2Fc^2^)/3'
_refine_ls_weighting_scheme calc
_refine_ls_wR_factor_gt 0.1049
_refine_ls_wR_factor_ref 0.1218
_reflns_Friedel_coverage 0.000
_reflns_friedel_fraction_full .
_reflns_friedel_fraction_max .
_reflns_number_gt 3321
_reflns_number_total 4971
_reflns_threshold_expression 'I > 2\s(I)'
_cod_data_source_file c5cc06323j2.cif
_cod_data_source_block vn1
_cod_original_cell_volume 2405.77(16)
_cod_database_code 7117949
_shelxl_version_number 2013-4
_chemical_oxdiff_formula 'C20 H20 N2 O2'
_shelx_space_group_comment
;
The symmetry employed for this shelxl refinement is uniquely defined
by the following loop, which should always be used as a source of
symmetry information in preference to the above space-group names.
They are only intended as comments.
;
_reflns_odcompleteness_completeness 99.08
_reflns_odcompleteness_iscentric 1
_reflns_odcompleteness_theta 72.42
_olex2_refinement_description
;
1. Fixed Uiso
 At 1.2 times of:
  All C(H) groups, All C(H,H) groups
 At 1.5 times of:
  All C(H,H,H) groups, All C(H,H,H,H) groups
2.a Secondary CH2 refined with riding coordinates:
 C8(H8A,H8B), C9(H9A,H9B), C19(H19A,H19B), C20(H20A,H20B)
2.b Aromatic/amide H refined with riding coordinates:
 C12(H12), C13(H13), C14(H14), C15(H15), C16(H16), C23(H23), C24(H24),
 C25(H25), C26(H26), C27(H27)
2.c Idealised Me refined as rotating group:
 C1(H1A,H1B,H1C), C3(H3A,H3B,H3C), C4(H4A,H4B,H4C), C29(H29A,H29B,H29C),
 C30(H30A,H30B,H30C)
;
_olex2_submission_special_instructions 'No special instructions were received'

loop_
_space_group_symop_operation_xyz
'x, y, z'
'-x+1/2, y+1/2, -z+1/2'
'-x, -y, -z'
'x-1/2, -y-1/2, z-1/2'

loop_
_atom_site_label
_atom_site_type_symbol
_atom_site_fract_x
_atom_site_fract_y
_atom_site_fract_z
_atom_site_U_iso_or_equiv
_atom_site_adp_type
_atom_site_occupancy
_atom_site_site_symmetry_order
_atom_site_calc_flag
_atom_site_refinement_flags_posn
_atom_site_refinement_flags_adp
_atom_site_refinement_flags_occupancy
_atom_site_disorder_assembly
_atom_site_disorder_group
C1 C 0.03970(16) 0.4391(4) 0.32492(11) 0.0475(6) Uani 1 1 d . . . . .
H1A H 0.0345 0.2949 0.3177 0.071 Uiso 1 1 calc GR . . . .
H1B H 0.0011 0.5114 0.2945 0.071 Uiso 1 1 calc GR . . . .
H1C H 0.0205 0.4694 0.3604 0.071 Uiso 1 1 calc GR . . . .
C2 C 0.13727(16) 0.5037(4) 0.32813(10) 0.0400(5) Uani 1 1 d . . . . .
C3 C 0.1682(2) 0.4630(5) 0.27290(11) 0.0565(7) Uani 1 1 d . . . . .
H3A H 0.1307 0.5397 0.2430 0.085 Uiso 1 1 calc GR . . . .
H3B H 0.1622 0.3199 0.2642 0.085 Uiso 1 1 calc GR . . . .
H3C H 0.2315 0.5032 0.2759 0.085 Uiso 1 1 calc GR . . . .
C4 C 0.1517(2) 0.7218(4) 0.34522(13) 0.0574(7) Uani 1 1 d . . . . .
H4A H 0.1332 0.7429 0.3814 0.086 Uiso 1 1 calc GR . . . .
H4B H 0.1155 0.8073 0.3169 0.086 Uiso 1 1 calc GR . . . .
H4C H 0.2158 0.7558 0.3484 0.086 Uiso 1 1 calc GR . . . .
O5 O 0.19778(10) 0.3752(3) 0.36723(7) 0.0387(4) Uani 1 1 d . . . . .
C6 C 0.18622(14) 0.3580(3) 0.42128(9) 0.0316(4) Uani 1 1 d . . . . .
O6 O 0.13425(10) 0.4546(2) 0.44316(7) 0.0377(4) Uani 1 1 d . . . . .
N7 N 0.23967(13) 0.2078(3) 0.44545(8) 0.0336(4) Uani 1 1 d . . . . .
C8 C 0.31520(15) 0.1018(3) 0.42836(10) 0.0348(5) Uani 1 1 d . . . . .
H8A H 0.3651 0.1903 0.4219 0.042 Uiso 1 1 calc R . . . .
H8B H 0.2970 0.0090 0.3966 0.042 Uiso 1 1 calc R . . . .
C9 C 0.33201(15) -0.0011(3) 0.48607(9) 0.0342(5) Uani 1 1 d . . . . .
H9A H 0.3946 0.0131 0.5069 0.041 Uiso 1 1 calc R . . . .
H9B H 0.3120 -0.1423 0.4852 0.041 Uiso 1 1 calc R . . . .
C10 C 0.26337(14) 0.1499(3) 0.50472(9) 0.0302(4) Uani 1 1 d . . . . .
C11 C 0.18495(14) 0.0733(3) 0.53010(9) 0.0311(4) Uani 1 1 d . . . . .
C12 C 0.15826(15) -0.1268(3) 0.52611(10) 0.0380(5) Uani 1 1 d . . . . .
H12 H 0.1918 -0.2214 0.5091 0.046 Uiso 1 1 calc R . . . .
C13 C 0.08257(16) -0.1879(4) 0.54713(11) 0.0449(6) Uani 1 1 d . . . . .
H13 H 0.0646 -0.3242 0.5441 0.054 Uiso 1 1 calc R . . . .
C14 C 0.03348(16) -0.0527(4) 0.57224(11) 0.0457(6) Uani 1 1 d . . . . .
H14 H -0.0180 -0.0956 0.5866 0.055 Uiso 1 1 calc R . . . .
C15 C 0.05979(16) 0.1469(4) 0.57639(11) 0.0444(6) Uani 1 1 d . . . . .
H15 H 0.0261 0.2411 0.5935 0.053 Uiso 1 1 calc R . . . .
C16 C 0.13507(15) 0.2081(3) 0.55564(10) 0.0381(5) Uani 1 1 d . . . . .
H16 H 0.1530 0.3445 0.5589 0.046 Uiso 1 1 calc R . . . .
C17 C 0.31681(13) 0.3189(3) 0.53952(9) 0.0279(4) Uani 1 1 d . . . . .
O17 O 0.32764(10) 0.4840(2) 0.51880(6) 0.0321(3) Uani 1 1 d . . . . .
N18 N 0.35373(11) 0.2675(2) 0.59184(7) 0.0275(3) Uani 1 1 d . . . . .
C19 C 0.35601(16) 0.0757(3) 0.62228(10) 0.0352(5) Uani 1 1 d . . . . .
H19A H 0.3698 -0.0415 0.6004 0.042 Uiso 1 1 calc R . . . .
H19B H 0.3019 0.0511 0.6391 0.042 Uiso 1 1 calc R . . . .
C20 C 0.43788(15) 0.1552(3) 0.66395(10) 0.0356(5) Uani 1 1 d . . . . .
H20A H 0.4962 0.0956 0.6592 0.043 Uiso 1 1 calc R . . . .
H20B H 0.4302 0.1491 0.7035 0.043 Uiso 1 1 calc R . . . .
C21 C 0.41982(13) 0.3671(3) 0.63684(9) 0.0278(4) Uani 1 1 d . . . . .
C22 C 0.37250(14) 0.5034(3) 0.67250(9) 0.0291(4) Uani 1 1 d . . . . .
C23 C 0.40833(16) 0.5281(3) 0.72923(10) 0.0381(5) Uani 1 1 d . . . . .
H23 H 0.4629 0.4621 0.7450 0.046 Uiso 1 1 calc R . . . .
C24 C 0.36512(18) 0.6479(4) 0.76285(10) 0.0437(5) Uani 1 1 d . . . . .
H24 H 0.3910 0.6652 0.8012 0.052 Uiso 1 1 calc R . . . .
C25 C 0.28498(18) 0.7420(3) 0.74106(11) 0.0427(6) Uani 1 1 d . . . . .
H25 H 0.2552 0.8226 0.7643 0.051 Uiso 1 1 calc R . . . .
C26 C 0.24824(16) 0.7178(3) 0.68496(10) 0.0379(5) Uani 1 1 d . . . . .
H26 H 0.1930 0.7822 0.6697 0.046 Uiso 1 1 calc R . . . .
C27 C 0.29177(14) 0.5998(3) 0.65082(9) 0.0309(4) Uani 1 1 d . . . . .
H27 H 0.2661 0.5849 0.6124 0.037 Uiso 1 1 calc R . . . .
C28 C 0.50017(14) 0.4712(3) 0.61569(9) 0.0331(4) Uani 1 1 d . . . . .
O28 O 0.47062(10) 0.6568(2) 0.58929(7) 0.0343(3) Uani 1 1 d . . . . .
C29 C 0.53870(16) 0.3392(4) 0.57410(11) 0.0447(6) Uani 1 1 d . . . . .
H29A H 0.4923 0.3173 0.5408 0.067 Uiso 1 1 calc GR . . . .
H29B H 0.5574 0.2102 0.5916 0.067 Uiso 1 1 calc GR . . . .
H29C H 0.5910 0.4058 0.5634 0.067 Uiso 1 1 calc GR . . . .
C30 C 0.57414(15) 0.5248(4) 0.66505(11) 0.0478(6) Uani 1 1 d . . . . .
H30A H 0.5901 0.4062 0.6884 0.072 Uiso 1 1 calc GR . . . .
H30B H 0.5523 0.6302 0.6872 0.072 Uiso 1 1 calc GR . . . .
H30C H 0.6276 0.5726 0.6512 0.072 Uiso 1 1 calc GR . . . .
H28 H 0.425(2) 0.629(5) 0.5617(14) 0.072 Uiso 1 1 d R . . . .

loop_
_atom_site_aniso_label
_atom_site_aniso_U_11
_atom_site_aniso_U_22
_atom_site_aniso_U_33
_atom_site_aniso_U_23
_atom_site_aniso_U_13
_atom_site_aniso_U_12
C1 0.0372(11) 0.0544(14) 0.0458(14) -0.0050(12) -0.0062(11) 0.0039(11)
C2 0.0412(12) 0.0403(12) 0.0350(12) 0.0035(10) -0.0028(10) 0.0019(10)
C3 0.0581(16) 0.0747(19) 0.0338(13) 0.0051(14) 0.0004(12) 0.0013(15)
C4 0.0690(18) 0.0389(13) 0.0606(18) 0.0049(13) 0.0019(15) -0.0095(13)
O5 0.0362(8) 0.0467(9) 0.0325(8) 0.0018(7) 0.0045(7) 0.0079(7)
C6 0.0295(9) 0.0326(10) 0.0315(11) -0.0043(9) 0.0023(8) -0.0021(9)
O6 0.0360(7) 0.0389(8) 0.0382(8) -0.0031(7) 0.0072(7) 0.0086(7)
N7 0.0392(9) 0.0336(9) 0.0286(9) -0.0023(8) 0.0076(7) 0.0068(8)
C8 0.0341(10) 0.0346(10) 0.0368(12) -0.0057(9) 0.0098(9) 0.0023(9)
C9 0.0384(10) 0.0280(10) 0.0377(12) -0.0050(9) 0.0106(9) 0.0060(9)
C10 0.0323(9) 0.0265(9) 0.0311(11) -0.0024(8) 0.0041(8) 0.0057(8)
C11 0.0314(10) 0.0302(10) 0.0305(11) -0.0017(8) 0.0025(8) -0.0009(8)
C12 0.0366(11) 0.0313(10) 0.0430(13) 0.0001(10) -0.0008(10) 0.0024(9)
C13 0.0377(11) 0.0376(12) 0.0557(15) 0.0079(11) -0.0009(11) -0.0089(10)
C14 0.0341(11) 0.0564(14) 0.0456(14) 0.0097(12) 0.0050(10) -0.0115(11)
C15 0.0361(11) 0.0543(14) 0.0448(14) -0.0079(12) 0.0126(10) -0.0040(11)
C16 0.0357(10) 0.0375(11) 0.0426(13) -0.0085(10) 0.0114(10) -0.0038(9)
C17 0.0273(9) 0.0262(9) 0.0319(10) 0.0007(8) 0.0103(8) 0.0049(8)
O17 0.0347(7) 0.0273(7) 0.0342(8) 0.0069(6) 0.0062(6) 0.0016(6)
N18 0.0295(8) 0.0220(7) 0.0312(9) 0.0006(7) 0.0063(7) 0.0007(6)
C19 0.0467(12) 0.0239(9) 0.0358(11) 0.0056(9) 0.0093(10) 0.0013(9)
C20 0.0401(11) 0.0288(10) 0.0375(12) 0.0070(9) 0.0065(9) 0.0056(9)
C21 0.0258(8) 0.0275(9) 0.0297(10) 0.0017(8) 0.0042(8) 0.0025(8)
C22 0.0327(9) 0.0248(9) 0.0320(10) 0.0010(8) 0.0119(8) -0.0036(8)
C23 0.0411(11) 0.0367(11) 0.0359(12) -0.0002(10) 0.0054(10) -0.0044(10)
C24 0.0602(14) 0.0407(12) 0.0313(12) -0.0042(10) 0.0112(11) -0.0089(11)
C25 0.0610(15) 0.0283(10) 0.0458(14) -0.0058(10) 0.0279(12) -0.0041(10)
C26 0.0463(12) 0.0260(9) 0.0462(14) 0.0029(9) 0.0208(11) 0.0034(9)
C27 0.0355(10) 0.0245(9) 0.0344(11) 0.0021(8) 0.0109(9) -0.0002(8)
C28 0.0283(9) 0.0343(10) 0.0379(12) 0.0066(9) 0.0095(9) 0.0037(8)
O28 0.0333(7) 0.0298(7) 0.0408(9) 0.0059(7) 0.0093(7) -0.0007(6)
C29 0.0371(11) 0.0452(12) 0.0573(15) 0.0051(12) 0.0230(11) 0.0128(10)
C30 0.0322(11) 0.0586(15) 0.0513(15) 0.0104(13) 0.0041(11) -0.0077(11)

loop_
_atom_type_symbol
_atom_type_description
_atom_type_scat_dispersion_real
_atom_type_scat_dispersion_imag
_atom_type_scat_source
C C 0.0181 0.0091 'International Tables Vol C Tables 4.2.6.8 and 6.1.1.4'
H H 0.0000 0.0000 'International Tables Vol C Tables 4.2.6.8 and 6.1.1.4'
N N 0.0311 0.0180 'International Tables Vol C Tables 4.2.6.8 and 6.1.1.4'
O O 0.0492 0.0322 'International Tables Vol C Tables 4.2.6.8 and 6.1.1.4'

loop_
_geom_angle_atom_site_label_1
_geom_angle_atom_site_label_2
_geom_angle_atom_site_label_3
_geom_angle
_geom_angle_site_symmetry_1
_geom_angle_site_symmetry_3
H1A C1 H1B 109.5 . .
H1A C1 H1C 109.5 . .
H1B C1 H1C 109.5 . .
C2 C1 H1A 109.5 . .
C2 C1 H1B 109.5 . .
C2 C1 H1C 109.5 . .
C1 C2 C3 110.6(2) . .
C1 C2 C4 112.0(2) . .
C4 C2 C3 111.1(2) . .
O5 C2 C1 110.3(2) . .
O5 C2 C3 102.3(2) . .
O5 C2 C4 110.1(2) . .
C2 C3 H3A 109.5 . .
C2 C3 H3B 109.5 . .
C2 C3 H3C 109.5 . .
H3A C3 H3B 109.5 . .
H3A C3 H3C 109.5 . .
H3B C3 H3C 109.5 . .
C2 C4 H4A 109.5 . .
C2 C4 H4B 109.5 . .
C2 C4 H4C 109.5 . .
H4A C4 H4B 109.5 . .
H4A C4 H4C 109.5 . .
H4B C4 H4C 109.5 . .
C6 O5 C2 120.08(18) . .
O6 C6 O5 125.9(2) . .
O6 C6 N7 125.9(2) . .
N7 C6 O5 108.17(18) . .
C6 N7 C8 131.88(19) . .
C6 N7 C10 129.76(19) . .
C8 N7 C10 95.10(16) . .
N7 C8 H8A 114.0 . .
N7 C8 H8B 114.0 . .
N7 C8 C9 87.96(16) . .
H8A C8 H8B 111.2 . .
C9 C8 H8A 114.0 . .
C9 C8 H8B 114.0 . .
C8 C9 H9A 114.0 . .
C8 C9 H9B 114.0 . .
C8 C9 C10 88.21(15) . .
H9A C9 H9B 111.2 . .
C10 C9 H9A 114.0 . .
C10 C9 H9B 114.0 . .
N7 C10 C9 86.60(15) . .
N7 C10 C11 114.79(17) . .
N7 C10 C17 110.69(17) . .
C11 C10 C9 120.16(17) . .
C11 C10 C17 112.92(17) . .
C17 C10 C9 108.90(16) . .
C12 C11 C10 122.1(2) . .
C16 C11 C10 119.14(19) . .
C16 C11 C12 118.7(2) . .
C11 C12 H12 120.0 . .
C13 C12 C11 120.0(2) . .
C13 C12 H12 120.0 . .
C12 C13 H13 119.6 . .
C14 C13 C12 120.7(2) . .
C14 C13 H13 119.6 . .
C13 C14 H14 120.2 . .
C13 C14 C15 119.5(2) . .
C15 C14 H14 120.2 . .
C14 C15 H15 120.0 . .
C16 C15 C14 119.9(2) . .
C16 C15 H15 120.0 . .
C11 C16 H16 119.5 . .
C15 C16 C11 121.1(2) . .
C15 C16 H16 119.5 . .
O17 C17 C10 121.53(19) . .
O17 C17 N18 123.7(2) . .
N18 C17 C10 114.71(17) . .
C17 N18 C19 131.84(18) . .
C17 N18 C21 133.51(17) . .
C19 N18 C21 93.88(15) . .
N18 C19 H19A 113.9 . .
N18 C19 H19B 113.9 . .
N18 C19 C20 88.46(16) . .
H19A C19 H19B 111.1 . .
C20 C19 H19A 113.9 . .
C20 C19 H19B 113.9 . .
C19 C20 H20A 113.9 . .
C19 C20 H20B 113.9 . .
C19 C20 C21 88.76(15) . .
H20A C20 H20B 111.1 . .
C21 C20 H20A 113.9 . .
C21 C20 H20B 113.9 . .
N18 C21 C20 86.95(15) . .
N18 C21 C22 111.48(16) . .
N18 C21 C28 114.14(17) . .
C22 C21 C20 111.42(17) . .
C22 C21 C28 113.10(17) . .
C28 C21 C20 117.16(17) . .
C23 C22 C21 119.83(19) . .
C27 C22 C21 121.89(19) . .
C27 C22 C23 118.2(2) . .
C22 C23 H23 119.6 . .
C24 C23 C22 120.8(2) . .
C24 C23 H23 119.6 . .
C23 C24 H24 119.7 . .
C25 C24 C23 120.5(2) . .
C25 C24 H24 119.7 . .
C24 C25 H25 120.3 . .
C24 C25 C26 119.4(2) . .
C26 C25 H25 120.3 . .
C25 C26 H26 119.8 . .
C25 C26 C27 120.5(2) . .
C27 C26 H26 119.8 . .
C22 C27 C26 120.6(2) . .
C22 C27 H27 119.7 . .
C26 C27 H27 119.7 . .
O28 C28 C21 109.77(16) . .
O28 C28 C29 109.08(18) . .
O28 C28 C30 105.82(19) . .
C29 C28 C21 111.70(19) . .
C30 C28 C21 110.10(18) . .
C30 C28 C29 110.21(19) . .
C28 O28 H28 107(2) . .
C28 C29 H29A 109.5 . .
C28 C29 H29B 109.5 . .
C28 C29 H29C 109.5 . .
H29A C29 H29B 109.5 . .
H29A C29 H29C 109.5 . .
H29B C29 H29C 109.5 . .
C28 C30 H30A 109.5 . .
C28 C30 H30B 109.5 . .
C28 C30 H30C 109.5 . .
H30A C30 H30B 109.5 . .
H30A C30 H30C 109.5 . .
H30B C30 H30C 109.5 . .

loop_
_geom_bond_atom_site_label_1
_geom_bond_atom_site_label_2
_geom_bond_distance
_geom_bond_site_symmetry_2
C1 H1A 0.9800 .
C1 H1B 0.9800 .
C1 H1C 0.9800 .
C1 C2 1.519(3) .
C2 C3 1.524(4) .
C2 C4 1.521(3) .
C2 O5 1.468(3) .
C3 H3A 0.9800 .
C3 H3B 0.9800 .
C3 H3C 0.9800 .
C4 H4A 0.9800 .
C4 H4B 0.9800 .
C4 H4C 0.9800 .
O5 C6 1.362(3) .
C6 O6 1.210(3) .
C6 N7 1.352(3) .
N7 C8 1.462(3) .
N7 C10 1.473(3) .
C8 H8A 0.9900 .
C8 H8B 0.9900 .
C8 C9 1.542(3) .
C9 H9A 0.9900 .
C9 H9B 0.9900 .
C9 C10 1.569(3) .
C10 C11 1.517(3) .
C10 C17 1.546(3) .
C11 C12 1.395(3) .
C11 C16 1.390(3) .
C12 H12 0.9500 .
C12 C13 1.392(3) .
C13 H13 0.9500 .
C13 C14 1.378(4) .
C14 H14 0.9500 .
C14 C15 1.390(4) .
C15 H15 0.9500 .
C15 C16 1.383(3) .
C16 H16 0.9500 .
C17 O17 1.236(3) .
C17 N18 1.337(3) .
N18 C19 1.478(3) .
N18 C21 1.495(3) .
C19 H19A 0.9900 .
C19 H19B 0.9900 .
C19 C20 1.540(3) .
C20 H20A 0.9900 .
C20 H20B 0.9900 .
C20 C21 1.565(3) .
C21 C22 1.521(3) .
C21 C28 1.561(3) .
C22 C23 1.397(3) .
C22 C27 1.391(3) .
C23 H23 0.9500 .
C23 C24 1.388(3) .
C24 H24 0.9500 .
C24 C25 1.378(4) .
C25 H25 0.9500 .
C25 C26 1.385(3) .
C26 H26 0.9500 .
C26 C27 1.393(3) .
C27 H27 0.9500 .
C28 O28 1.430(3) .
C28 C29 1.533(3) .
C28 C30 1.524(3) .
O28 H28 0.88(3) .
C29 H29A 0.9800 .
C29 H29B 0.9800 .
C29 H29C 0.9800 .
C30 H30A 0.9800 .
C30 H30B 0.9800 .
C30 H30C 0.9800 .

loop_
_geom_hbond_atom_site_label_D
_geom_hbond_atom_site_label_H
_geom_hbond_atom_site_label_A
_geom_hbond_distance_DH
_geom_hbond_distance_HA
_geom_hbond_distance_DA
_geom_hbond_angle_DHA
_geom_hbond_site_symmetry_A
O28 H28 O17 0.88(3) 1.91(3) 2.750(2) 159(3) .

loop_
_geom_torsion_atom_site_label_1
_geom_torsion_atom_site_label_2
_geom_torsion_atom_site_label_3
_geom_torsion_atom_site_label_4
_geom_torsion
_geom_torsion_site_symmetry_1
_geom_torsion_site_symmetry_2
_geom_torsion_site_symmetry_3
_geom_torsion_site_symmetry_4
C1 C2 O5 C6 -57.1(3) . . . .
C2 O5 C6 O6 -7.2(3) . . . .
C2 O5 C6 N7 169.86(18) . . . .
C3 C2 O5 C6 -174.8(2) . . . .
C4 C2 O5 C6 67.0(3) . . . .
O5 C6 N7 C8 14.7(3) . . . .
O5 C6 N7 C10 169.0(2) . . . .
C6 N7 C8 C9 171.9(2) . . . .
C6 N7 C10 C9 -172.4(2) . . . .
C6 N7 C10 C11 65.8(3) . . . .
C6 N7 C10 C17 -63.4(3) . . . .
O6 C6 N7 C8 -168.2(2) . . . .
O6 C6 N7 C10 -13.9(4) . . . .
N7 C8 C9 C10 -10.71(16) . . . .
N7 C10 C11 C12 86.0(3) . . . .
N7 C10 C11 C16 -90.7(2) . . . .
N7 C10 C17 O17 6.7(3) . . . .
N7 C10 C17 N18 -169.66(16) . . . .
C8 N7 C10 C9 -11.28(16) . . . .
C8 N7 C10 C11 -133.08(18) . . . .
C8 N7 C10 C17 97.65(18) . . . .
C8 C9 C10 N7 10.65(16) . . . .
C8 C9 C10 C11 127.5(2) . . . .
C8 C9 C10 C17 -100.06(18) . . . .
C9 C10 C11 C12 -15.1(3) . . . .
C9 C10 C11 C16 168.2(2) . . . .
C9 C10 C17 O17 100.3(2) . . . .
C9 C10 C17 N18 -76.1(2) . . . .
C10 N7 C8 C9 11.47(17) . . . .
C10 C11 C12 C13 -176.2(2) . . . .
C10 C11 C16 C15 176.1(2) . . . .
C10 C17 N18 C19 2.7(3) . . . .
C10 C17 N18 C21 169.96(18) . . . .
C11 C10 C17 O17 -123.5(2) . . . .
C11 C10 C17 N18 60.1(2) . . . .
C11 C12 C13 C14 -0.3(4) . . . .
C12 C11 C16 C15 -0.6(4) . . . .
C12 C13 C14 C15 0.2(4) . . . .
C13 C14 C15 C16 -0.3(4) . . . .
C14 C15 C16 C11 0.5(4) . . . .
C16 C11 C12 C13 0.5(3) . . . .
C17 C10 C11 C12 -145.9(2) . . . .
C17 C10 C11 C16 37.5(3) . . . .
C17 N18 C19 C20 159.9(2) . . . .
C17 N18 C21 C20 -159.8(2) . . . .
C17 N18 C21 C22 88.3(3) . . . .
C17 N18 C21 C28 -41.3(3) . . . .
O17 C17 N18 C19 -173.6(2) . . . .
O17 C17 N18 C21 -6.4(3) . . . .
N18 C19 C20 C21 10.34(16) . . . .
N18 C21 C22 C23 147.35(18) . . . .
N18 C21 C22 C27 -30.1(3) . . . .
N18 C21 C28 O28 77.1(2) . . . .
N18 C21 C28 C29 -44.0(2) . . . .
N18 C21 C28 C30 -166.82(18) . . . .
C19 N18 C21 C20 10.69(16) . . . .
C19 N18 C21 C22 -101.15(18) . . . .
C19 N18 C21 C28 129.18(18) . . . .
C19 C20 C21 N18 -10.23(16) . . . .
C19 C20 C21 C22 101.66(19) . . . .
C19 C20 C21 C28 -125.89(19) . . . .
C20 C21 C22 C23 52.0(2) . . . .
C20 C21 C22 C27 -125.4(2) . . . .
C20 C21 C28 O28 176.54(17) . . . .
C20 C21 C28 C29 55.4(3) . . . .
C20 C21 C28 C30 -67.4(2) . . . .
C21 N18 C19 C20 -10.85(16) . . . .
C21 C22 C23 C24 -178.5(2) . . . .
C21 C22 C27 C26 177.62(19) . . . .
C22 C21 C28 O28 -51.8(2) . . . .
C22 C21 C28 C29 -172.88(18) . . . .
C22 C21 C28 C30 64.3(2) . . . .
C22 C23 C24 C25 1.2(4) . . . .
C23 C22 C27 C26 0.1(3) . . . .
C23 C24 C25 C26 -0.7(4) . . . .
C24 C25 C26 C27 0.0(3) . . . .
C25 C26 C27 C22 0.4(3) . . . .
C27 C22 C23 C24 -0.9(3) . . . .
C28 C21 C22 C23 -82.4(2) . . . .
C28 C21 C22 C27 100.1(2) . . . .
